data_4517449
loop_
_publ_author_name
'Cend\'on, Borja'
'Font, Marc'
'Mascare\~nas, Jos\'e L.'
'Gul\?\'ias, Mois\'es'

_publ_section_title
;
 Palladium-Catalyzed Formal (4+2) Cycloaddition between Alkyl Amides and
 Dienes Initiated by the Activation of C(sp3)--H Bonds
;
_journal_name_full 'ACS Catalysis'
_journal_page_first 3425
_journal_page_last 3430
_journal_paper_doi 10.1021/acscatal.0c00664
_journal_year 2020
_chemical_formula_moiety 'C21 H22 N4 O5 Pd S'
_chemical_formula_sum 'C21 H22 N4 O5 Pd S'
_chemical_formula_weight 548.89
_space_group_IT_number 2
_space_group_name_Hall '-P 1'
_space_group_name_H-M_alt 'P -1'
_symmetry_cell_setting triclinic
_symmetry_Int_Tables_number 2
_symmetry_space_group_name_Hall '-P 1'
_symmetry_space_group_name_H-M 'P -1'
_atom_sites_solution_hydrogens geom
_atom_sites_solution_primary dual
_atom_sites_solution_secondary dual
_audit_conform_dict_location ftp://ftp.iucr.org/pub/cif_core.dic
_audit_conform_dict_name cif_core.dic
_audit_conform_dict_version 2.4.5
_audit_creation_date 2019-09-23T13:08:13-00:00
_audit_creation_method 'WinGX routine CIF_UPDATE'
_cell_angle_alpha 89.513(7)
_cell_angle_beta 86.524(6)
_cell_angle_gamma 85.366(6)
_cell_formula_units_Z 4
_cell_length_a 6.5642(9)
_cell_length_b 18.183(3)
_cell_length_c 18.879(3)
_cell_measurement_reflns_used 1863
_cell_measurement_temperature 100(2)
_cell_measurement_theta_max 28.22
_cell_measurement_theta_min 2.43
_cell_measurement_wavelength 0.71073
_cell_volume 2241.8(6)
_computing_cell_refinement 'APPEX3v2018.7-2 (BRUKER AXS, 2005)'
_computing_data_collection 'APPEX3v2018.7-2 (BRUKER AXS, 2005)'
_computing_data_reduction 'APPEX3v2018.7-2 (BRUKER AXS, 2005)'
_computing_molecular_graphics 'Ortep for Windows (Farrugia, 2012)'
_computing_publication_material 'WinGX publication routines (Farrugia, 2012)'
_computing_structure_refinement 'SHELXL-2018/3 (Sheldrick, 2018)'
_computing_structure_solution 'SHELXT-2018/2 (Sheldrick, 2015)'
_diffrn_ambient_temperature 100(2)
_diffrn_detector_area_resol_mean 7.3910
_diffrn_measured_fraction_theta_full 0.993
_diffrn_measured_fraction_theta_max 0.964
_diffrn_measurement_device_type 'Bruker D8 VENTURE PHOTON III-14'
_diffrn_measurement_method 'omega and phi'
_diffrn_radiation_monochromator 'Incoatec multilayer mirror'
_diffrn_radiation_probe x-ray
_diffrn_radiation_type MoK\a
_diffrn_radiation_wavelength 0.71073
_diffrn_reflns_av_unetI/netI 0.0528
_diffrn_reflns_Laue_measured_fraction_full 0.993
_diffrn_reflns_Laue_measured_fraction_max 0.964
_diffrn_reflns_limit_h_max 8
_diffrn_reflns_limit_h_min -8
_diffrn_reflns_limit_k_max 24
_diffrn_reflns_limit_k_min -24
_diffrn_reflns_limit_l_max 25
_diffrn_reflns_limit_l_min 0
_diffrn_reflns_number 14518
_diffrn_reflns_point_group_measured_fraction_full 0.993
_diffrn_reflns_point_group_measured_fraction_max 0.964
_diffrn_reflns_theta_full 25.242
_diffrn_reflns_theta_max 28.426
_diffrn_reflns_theta_min 2.44
_diffrn_source 'INCOATEC microfocus sealed tube'
_diffrn_source_type 'Incoatec I\mS 3.0'
_diffrn_standards_number 0
_exptl_absorpt_coefficient_mu 0.959
_exptl_absorpt_correction_T_max 0.901
_exptl_absorpt_correction_T_min 0.779
_exptl_absorpt_correction_type multi-scan
_exptl_absorpt_process_details 'BRUKER TWINABS-2012/1'
_exptl_crystal_colour Colourless
_exptl_crystal_density_diffrn 1.614
_exptl_crystal_density_method 'not measured'
_exptl_crystal_description needle
_exptl_crystal_F_000 1112
_exptl_crystal_size_max 0.29
_exptl_crystal_size_mid 0.03
_exptl_crystal_size_min 0.02
_refine_diff_density_max 1.426
_refine_diff_density_min -0.932
_refine_diff_density_rms 0.151
_refine_ls_extinction_method none
_refine_ls_goodness_of_fit_ref 1.136
_refine_ls_hydrogen_treatment constr
_refine_ls_matrix_type full
_refine_ls_number_constraints 0
_refine_ls_number_parameters 582
_refine_ls_number_reflns 14518
_refine_ls_number_restraints 0
_refine_ls_restrained_S_all 1.136
_refine_ls_R_factor_all 0.067
_refine_ls_R_factor_gt 0.0473
_refine_ls_shift/su_max 0
_refine_ls_shift/su_mean 0
_refine_ls_structure_factor_coef Fsqd
_refine_ls_weighting_details 'w=1/[\s^2^(Fo^2^)+(0.0323P)^2^+6.9732P] where P=(Fo^2^+2Fc^2^)/3'
_refine_ls_weighting_scheme calc
_refine_ls_wR_factor_gt 0.0978
_refine_ls_wR_factor_ref 0.1066
_reflns_Friedel_coverage 0
_reflns_number_gt 12319
_reflns_number_total 14518
_reflns_threshold_expression 'I > 2\s(I)'
_cod_data_source_file cs0c00664_si_005.cif
_cod_data_source_block shelx
_cod_depositor_comments 'Adding full bibliography for 4517447--4517450.cif.'
_cod_database_code 4517449
_shelx_estimated_absorpt_t_min 0.768
_shelx_estimated_absorpt_t_max 0.981
_shelx_shelxl_version_number 2018/3

loop_
_symmetry_equiv_pos_as_xyz
'x, y, z'
'-x, -y, -z'

loop_
_atom_site_label
_atom_site_type_symbol
_atom_site_fract_x
_atom_site_fract_y
_atom_site_fract_z
_atom_site_U_iso_or_equiv
_atom_site_adp_type
_atom_site_occupancy
_atom_site_site_symmetry_order
_atom_site_calc_flag
_atom_site_refinement_flags_posn
_atom_site_refinement_flags_adp
_atom_site_refinement_flags_occupancy
_atom_site_disorder_assembly
_atom_site_disorder_group
Pd1 Pd 0.28161(7) 0.64390(2) 0.13656(2) 0.01694(10) Uani 1 1 d . . . . .
N3 N 0.2215(7) 0.5811(2) 0.2255(2) 0.0162(9) Uani 1 1 d . . . . .
S1 S 0.2000(2) 0.60897(7) 0.30817(7) 0.0164(3) Uani 1 1 d . . . . .
O1 O 0.1035(6) 0.4684(2) 0.2590(2) 0.0197(8) Uani 1 1 d . . . . .
O2 O -0.0061(5) 0.6059(2) 0.3380(2) 0.0198(8) Uani 1 1 d . . . . .
O3 O 0.2878(6) 0.6789(2) 0.3105(2) 0.0207(8) Uani 1 1 d . . . . .
N4 N 0.7494(8) 0.3829(3) 0.4506(3) 0.0267(12) Uani 1 1 d . . . . .
O4 O 0.9327(7) 0.3815(3) 0.4356(3) 0.0460(14) Uani 1 1 d . . . . .
O5 O 0.6732(7) 0.3397(3) 0.4925(3) 0.0507(16) Uani 1 1 d . . . . .
N1 N 0.4686(7) 0.7238(3) 0.1786(3) 0.0201(10) Uani 1 1 d . . . . .
C1 C 0.6660(9) 0.7040(3) 0.1878(3) 0.0248(13) Uani 1 1 d . . . . .
H1 H 0.717527 0.654781 0.176944 0.03 Uiso 1 1 calc R U . . .
C2 C 0.7991(9) 0.7524(4) 0.2125(3) 0.0279(14) Uani 1 1 d . . . . .
H2 H 0.937955 0.736377 0.219181 0.033 Uiso 1 1 calc R U . . .
C3 C 0.7249(10) 0.8244(4) 0.2272(3) 0.0292(14) Uani 1 1 d . . . . .
H3 H 0.813223 0.859273 0.2424 0.035 Uiso 1 1 calc R U . . .
C4 C 0.5205(10) 0.8447(3) 0.2193(3) 0.0282(14) Uani 1 1 d . . . . .
H4 H 0.4648 0.893279 0.23076 0.034 Uiso 1 1 calc R U . . .
C5 C 0.3982(9) 0.7938(3) 0.1948(3) 0.0228(12) Uani 1 1 d . . . . .
H5 H 0.258026 0.808485 0.188955 0.027 Uiso 1 1 calc R U . . .
N2 N 0.3120(7) 0.6935(2) 0.0388(3) 0.0199(10) Uani 1 1 d . . . . .
C6 C 0.4945(9) 0.6944(3) 0.0035(3) 0.0233(12) Uani 1 1 d . . . . .
H6 H 0.611837 0.671778 0.024435 0.028 Uiso 1 1 calc R U . . .
C7 C 0.5183(9) 0.7270(3) -0.0626(3) 0.0249(13) Uani 1 1 d . . . . .
H7 H 0.649938 0.726879 -0.086546 0.03 Uiso 1 1 calc R U . . .
C8 C 0.3479(10) 0.7598(3) -0.0934(3) 0.0278(14) Uani 1 1 d . . . . .
H8 H 0.360497 0.782363 -0.138876 0.033 Uiso 1 1 calc R U . . .
C9 C 0.1595(10) 0.7594(4) -0.0571(4) 0.0343(16) Uani 1 1 d . . . . .
H9 H 0.040023 0.781738 -0.076976 0.041 Uiso 1 1 calc R U . . .
C10 C 0.1477(9) 0.7254(3) 0.0092(3) 0.0281(14) Uani 1 1 d . . . . .
H10 H 0.017899 0.725006 0.034227 0.034 Uiso 1 1 calc R U . . .
C11 C 0.1290(9) 0.5655(3) 0.0935(3) 0.0213(12) Uani 1 1 d . . . . .
H11A H -0.020227 0.579274 0.097896 0.026 Uiso 1 1 calc R U . . .
H11B H 0.171657 0.559586 0.042495 0.026 Uiso 1 1 calc R U . . .
C12 C 0.1802(8) 0.4929(3) 0.1339(3) 0.0198(11) Uani 1 1 d . . . . .
C13 C 0.1599(8) 0.5119(3) 0.2132(3) 0.0167(11) Uani 1 1 d . . . . .
C14 C 0.4058(8) 0.4653(3) 0.1160(3) 0.0245(13) Uani 1 1 d . . . . .
H14A H 0.44031 0.420537 0.14357 0.037 Uiso 1 1 calc R U . . .
H14B H 0.494765 0.503566 0.12791 0.037 Uiso 1 1 calc R U . . .
H14C H 0.425697 0.454148 0.065254 0.037 Uiso 1 1 calc R U . . .
C15 C 0.0405(9) 0.4332(3) 0.1176(3) 0.0275(13) Uani 1 1 d . . . . .
H15A H 0.07729 0.388752 0.145263 0.041 Uiso 1 1 calc R U . . .
H15B H 0.056222 0.421518 0.066867 0.041 Uiso 1 1 calc R U . . .
H15C H -0.10209 0.450791 0.130142 0.041 Uiso 1 1 calc R U . . .
C16 C 0.3626(8) 0.5434(3) 0.3538(3) 0.0175(11) Uani 1 1 d . . . . .
C17 C 0.2783(9) 0.4975(3) 0.4053(3) 0.0196(11) Uani 1 1 d . . . . .
H17 H 0.135325 0.502213 0.417639 0.023 Uiso 1 1 calc R U . . .
C18 C 0.4054(8) 0.4451(3) 0.4384(3) 0.0206(12) Uani 1 1 d . . . . .
H18 H 0.351856 0.413212 0.473745 0.025 Uiso 1 1 calc R U . . .
C19 C 0.6122(8) 0.4404(3) 0.4186(3) 0.0210(12) Uani 1 1 d . . . . .
C20 C 0.6976(8) 0.4864(3) 0.3677(3) 0.0200(11) Uani 1 1 d . . . . .
H20 H 0.840536 0.48191 0.355413 0.024 Uiso 1 1 calc R U . . .
C21 C 0.5696(8) 0.5389(3) 0.3355(3) 0.0173(11) Uani 1 1 d . . . . .
H21 H 0.623752 0.571531 0.301022 0.021 Uiso 1 1 calc R U . . .
Pd2 Pd 0.23610(6) 0.13640(2) 0.36459(2) 0.01464(9) Uani 1 1 d . . . . .
N7 N 0.1630(6) 0.0811(2) 0.2759(2) 0.0143(9) Uani 1 1 d . . . . .
S2 S 0.1803(2) 0.11062(7) 0.19362(7) 0.0154(3) Uani 1 1 d . . . . .
O6 O 0.0433(6) -0.0280(2) 0.2410(2) 0.0201(8) Uani 1 1 d . . . . .
O7 O 0.2716(6) 0.1800(2) 0.1936(2) 0.0201(8) Uani 1 1 d . . . . .
N8 N 0.7779(8) -0.1118(3) 0.0493(3) 0.0270(12) Uani 1 1 d . . . . .
O8 O -0.0135(5) 0.1094(2) 0.1617(2) 0.0185(8) Uani 1 1 d . . . . .
O9 O 0.9573(7) -0.1094(3) 0.0587(3) 0.0521(16) Uani 1 1 d . . . . .
O10 O 0.7133(7) -0.1599(3) 0.0143(3) 0.0513(16) Uani 1 1 d . . . . .
N5 N 0.4454(7) 0.2144(2) 0.3209(2) 0.0163(9) Uani 1 1 d . . . . .
C22 C 0.3744(8) 0.2849(3) 0.3118(3) 0.0214(12) Uani 1 1 d . . . . .
H22 H 0.233293 0.298319 0.322992 0.026 Uiso 1 1 calc R U . . .
C23 C 0.4974(9) 0.3391(3) 0.2867(3) 0.0214(12) Uani 1 1 d . . . . .
H23 H 0.440109 0.388081 0.279527 0.026 Uiso 1 1 calc R U . . .
C24 C 0.7048(9) 0.3212(3) 0.2724(3) 0.0236(13) Uani 1 1 d . . . . .
H24 H 0.793193 0.357401 0.25602 0.028 Uiso 1 1 calc R U . . .
C25 C 0.7791(9) 0.2482(3) 0.2827(3) 0.0233(12) Uani 1 1 d . . . . .
H25 H 0.920327 0.233609 0.273214 0.028 Uiso 1 1 calc R U . . .
C26 C 0.6463(8) 0.1976(3) 0.3067(3) 0.0193(11) Uani 1 1 d . . . . .
H26 H 0.699631 0.148043 0.313507 0.023 Uiso 1 1 calc R U . . .
N6 N 0.2665(7) 0.1808(2) 0.4624(2) 0.0174(9) Uani 1 1 d . . . . .
C27 C 0.4463(8) 0.1779(3) 0.4933(3) 0.0214(12) Uani 1 1 d . . . . .
H27 H 0.561925 0.150858 0.470783 0.026 Uiso 1 1 calc R U . . .
C28 C 0.4686(9) 0.2128(3) 0.5567(3) 0.0240(12) Uani 1 1 d . . . . .
H28 H 0.597159 0.209538 0.577543 0.029 Uiso 1 1 calc R U . . .
C29 C 0.3016(9) 0.2525(3) 0.5893(3) 0.0253(13) Uani 1 1 d . . . . .
H29 H 0.314406 0.277732 0.632426 0.03 Uiso 1 1 calc R U . . .
C30 C 0.1161(10) 0.2552(3) 0.5588(3) 0.0287(14) Uani 1 1 d . . . . .
H30 H -0.001426 0.281421 0.580893 0.034 Uiso 1 1 calc R U . . .
C31 C 0.1038(9) 0.2188(3) 0.4950(3) 0.0235(12) Uani 1 1 d . . . . .
H31 H -0.024023 0.220746 0.473703 0.028 Uiso 1 1 calc R U . . .
C32 C 0.0388(8) 0.0685(3) 0.4092(3) 0.0188(11) Uani 1 1 d . . . . .
H32A H 0.078361 0.055678 0.457868 0.023 Uiso 1 1 calc R U . . .
H32B H -0.100152 0.094263 0.412905 0.023 Uiso 1 1 calc R U . . .
C33 C 0.0346(8) -0.0025(3) 0.3662(3) 0.0160(10) Uani 1 1 d . . . . .
C34 C 0.0779(8) 0.0150(3) 0.2875(3) 0.0152(11) Uani 1 1 d . . . . .
C35 C 0.2037(9) -0.0601(3) 0.3872(3) 0.0270(13) Uani 1 1 d . . . . .
H35A H 0.20728 -0.102977 0.355818 0.041 Uiso 1 1 calc R U . . .
H35B H 0.175838 -0.075677 0.436392 0.041 Uiso 1 1 calc R U . . .
H35C H 0.336041 -0.038653 0.382671 0.041 Uiso 1 1 calc R U . . .
C36 C -0.1748(9) -0.0344(4) 0.3764(3) 0.0280(13) Uani 1 1 d . . . . .
H36A H -0.170589 -0.081507 0.351399 0.042 Uiso 1 1 calc R U . . .
H36B H -0.27996 0.000304 0.357263 0.042 Uiso 1 1 calc R U . . .
H36C H -0.207614 -0.042185 0.427121 0.042 Uiso 1 1 calc R U . . .
C37 C 0.3572(8) 0.0460(3) 0.1478(3) 0.0144(10) Uani 1 1 d . . . . .
C38 C 0.5594(8) 0.0437(3) 0.1633(3) 0.0198(12) Uani 1 1 d . . . . .
H38 H 0.603208 0.077486 0.196179 0.024 Uiso 1 1 calc R U . . .
C39 C 0.7001(8) -0.0087(3) 0.1302(3) 0.0198(11) Uani 1 1 d . . . . .
H39 H 0.840484 -0.011753 0.140452 0.024 Uiso 1 1 calc R U . . .
C40 C 0.6299(8) -0.0557(3) 0.0825(3) 0.0197(12) Uani 1 1 d . . . . .
C41 C 0.4286(8) -0.0539(3) 0.0651(3) 0.0221(12) Uani 1 1 d . . . . .
H41 H 0.386346 -0.087156 0.031386 0.027 Uiso 1 1 calc R U . . .
C42 C 0.2894(8) -0.0017(3) 0.0985(3) 0.0224(12) Uani 1 1 d . . . . .
H42 H 0.149316 0.001372 0.087895 0.027 Uiso 1 1 calc R U . . .

loop_
_atom_site_aniso_label
_atom_site_aniso_U_11
_atom_site_aniso_U_22
_atom_site_aniso_U_33
_atom_site_aniso_U_23
_atom_site_aniso_U_13
_atom_site_aniso_U_12
Pd1 0.0206(2) 0.0145(2) 0.0156(2) 0.00154(17) -0.00113(18) -0.00070(16)
N3 0.020(2) 0.014(2) 0.016(2) 0.0030(18) -0.0025(18) -0.0035(18)
S1 0.0206(6) 0.0136(6) 0.0150(6) -0.0006(5) -0.0013(5) -0.0010(5)
O1 0.026(2) 0.0128(19) 0.021(2) 0.0030(16) -0.0012(16) -0.0032(15)
O2 0.0175(18) 0.019(2) 0.022(2) -0.0021(16) 0.0028(15) 0.0007(15)
O3 0.029(2) 0.014(2) 0.020(2) -0.0018(16) -0.0020(17) -0.0069(16)
N4 0.029(3) 0.023(3) 0.029(3) 0.010(2) -0.009(2) -0.003(2)
O4 0.020(2) 0.046(3) 0.073(4) 0.033(3) -0.010(2) -0.005(2)
O5 0.036(3) 0.044(3) 0.072(4) 0.042(3) -0.002(3) -0.002(2)
N1 0.024(2) 0.017(2) 0.019(2) 0.002(2) 0.0009(19) -0.0032(19)
C1 0.028(3) 0.021(3) 0.025(3) 0.001(3) -0.001(2) -0.002(2)
C2 0.027(3) 0.032(4) 0.026(3) 0.003(3) -0.008(3) -0.006(3)
C3 0.040(4) 0.029(4) 0.021(3) 0.001(3) -0.002(3) -0.014(3)
C4 0.045(4) 0.016(3) 0.023(3) -0.001(2) 0.010(3) -0.004(3)
C5 0.030(3) 0.011(3) 0.027(3) 0.001(2) 0.004(3) -0.001(2)
N2 0.029(3) 0.013(2) 0.017(2) 0.0011(19) -0.0007(19) -0.0004(19)
C6 0.026(3) 0.024(3) 0.020(3) 0.001(2) -0.003(2) -0.001(2)
C7 0.033(3) 0.020(3) 0.022(3) -0.005(2) 0.000(2) -0.005(2)
C8 0.051(4) 0.016(3) 0.016(3) 0.000(2) 0.000(3) -0.003(3)
C9 0.040(4) 0.031(4) 0.029(4) 0.010(3) 0.000(3) 0.012(3)
C10 0.028(3) 0.028(3) 0.027(3) 0.011(3) 0.004(2) 0.005(3)
C11 0.029(3) 0.021(3) 0.015(3) 0.003(2) -0.005(2) -0.003(2)
C12 0.027(3) 0.013(2) 0.020(3) 0.002(2) -0.004(2) -0.004(2)
C13 0.014(2) 0.018(3) 0.017(3) 0.001(2) -0.004(2) 0.001(2)
C14 0.028(3) 0.022(3) 0.023(3) -0.004(2) 0.001(2) 0.004(2)
C15 0.040(3) 0.024(3) 0.021(3) -0.002(2) -0.004(3) -0.010(3)
C16 0.026(3) 0.017(3) 0.010(3) 0.001(2) -0.005(2) -0.004(2)
C17 0.024(3) 0.019(3) 0.016(3) -0.002(2) -0.001(2) -0.003(2)
C18 0.027(3) 0.020(3) 0.016(3) 0.002(2) -0.003(2) -0.004(2)
C19 0.025(3) 0.021(3) 0.019(3) 0.000(2) -0.008(2) -0.005(2)
C20 0.022(3) 0.018(3) 0.021(3) 0.002(2) -0.004(2) -0.007(2)
C21 0.016(3) 0.019(3) 0.018(3) -0.002(2) -0.002(2) -0.006(2)
Pd2 0.01562(18) 0.0151(2) 0.01308(19) -0.00055(17) -0.00001(17) -0.00101(15)
N7 0.015(2) 0.016(2) 0.012(2) 0.0008(18) 0.0013(16) -0.0010(17)
S2 0.0175(6) 0.0158(7) 0.0130(6) 0.0024(5) -0.0007(5) -0.0015(5)
O6 0.026(2) 0.019(2) 0.016(2) 0.0025(16) -0.0039(16) -0.0054(16)
O7 0.027(2) 0.016(2) 0.018(2) 0.0012(16) 0.0033(17) -0.0075(16)
N8 0.026(3) 0.025(3) 0.030(3) -0.011(2) -0.001(2) -0.002(2)
O8 0.0200(19) 0.019(2) 0.016(2) 0.0037(16) -0.0004(15) 0.0000(15)
O9 0.020(2) 0.049(3) 0.087(4) -0.046(3) 0.000(2) 0.001(2)
O10 0.034(3) 0.049(3) 0.072(4) -0.045(3) -0.007(3) -0.003(2)
N5 0.021(2) 0.014(2) 0.014(2) 0.0009(18) -0.0039(18) -0.0018(18)
C22 0.020(3) 0.021(3) 0.023(3) -0.003(2) -0.003(2) 0.003(2)
C23 0.029(3) 0.014(3) 0.022(3) -0.002(2) -0.003(2) -0.001(2)
C24 0.030(3) 0.017(3) 0.025(3) 0.001(2) 0.001(2) -0.010(2)
C25 0.019(3) 0.024(3) 0.027(3) -0.006(3) 0.000(2) -0.001(2)
C26 0.020(3) 0.020(3) 0.018(3) -0.005(2) -0.005(2) 0.002(2)
N6 0.022(2) 0.014(2) 0.016(2) -0.0010(18) -0.0006(18) 0.0007(18)
C27 0.019(3) 0.024(3) 0.021(3) 0.000(2) -0.004(2) -0.001(2)
C28 0.027(3) 0.022(3) 0.025(3) 0.004(2) -0.008(2) -0.005(2)
C29 0.043(4) 0.017(3) 0.016(3) -0.003(2) -0.002(3) -0.004(3)
C30 0.036(3) 0.025(3) 0.024(3) -0.010(3) 0.003(3) 0.004(3)
C31 0.027(3) 0.017(3) 0.026(3) -0.003(2) -0.004(2) 0.006(2)
C32 0.022(3) 0.021(3) 0.014(3) -0.003(2) 0.002(2) -0.005(2)
C33 0.021(2) 0.017(3) 0.010(2) 0.003(2) 0.000(2) -0.003(2)
C34 0.016(2) 0.013(3) 0.017(3) 0.001(2) -0.003(2) -0.001(2)
C35 0.035(3) 0.024(3) 0.021(3) 0.009(2) -0.001(2) 0.006(3)
C36 0.028(3) 0.036(4) 0.020(3) 0.002(3) 0.003(2) -0.010(3)
C37 0.018(2) 0.015(3) 0.010(2) 0.002(2) 0.0014(19) -0.001(2)
C38 0.020(3) 0.018(3) 0.022(3) -0.003(2) 0.002(2) -0.005(2)
C39 0.019(3) 0.021(3) 0.019(3) -0.001(2) 0.000(2) -0.005(2)
C40 0.022(3) 0.016(3) 0.020(3) -0.003(2) 0.003(2) -0.003(2)
C41 0.026(3) 0.019(3) 0.022(3) -0.010(2) 0.003(2) -0.007(2)
C42 0.020(3) 0.031(3) 0.016(3) -0.001(2) 0.001(2) -0.005(2)

loop_
_atom_type_symbol
_atom_type_description
_atom_type_scat_dispersion_real
_atom_type_scat_dispersion_imag
_atom_type_scat_source
C C 0.0033 0.0016 'International Tables Vol C Tables 4.2.6.8 and 6.1.1.4'
H H 0 0 'International Tables Vol C Tables 4.2.6.8 and 6.1.1.4'
N N 0.0061 0.0033 'International Tables Vol C Tables 4.2.6.8 and 6.1.1.4'
O O 0.0106 0.006 'International Tables Vol C Tables 4.2.6.8 and 6.1.1.4'
P P 0.1023 0.0942 'International Tables Vol C Tables 4.2.6.8 and 6.1.1.4'
S S 0.1246 0.1234 'International Tables Vol C Tables 4.2.6.8 and 6.1.1.4'
Pd Pd -0.9988 1.0072 'International Tables Vol C Tables 4.2.6.8 and 6.1.1.4'

loop_
_geom_angle_atom_site_label_1
_geom_angle_atom_site_label_2
_geom_angle_atom_site_label_3
_geom_angle
_geom_angle_site_symmetry_1
_geom_angle_site_symmetry_3
_geom_angle_publ_flag
C11 Pd1 N2 89.5(2) . . ?
C11 Pd1 N3 80.3(2) . . ?
N2 Pd1 N3 169.74(18) . . ?
C11 Pd1 N1 175.2(2) . . ?
N2 Pd1 N1 89.21(18) . . ?
N3 Pd1 N1 101.04(18) . . ?
C13 N3 S1 116.2(4) . . ?
C13 N3 Pd1 115.8(4) . . ?
S1 N3 Pd1 127.1(3) . . ?
O2 S1 O3 117.1(2) . . ?
O2 S1 N3 111.3(2) . . ?
O3 S1 N3 107.5(2) . . ?
O2 S1 C16 108.3(2) . . ?
O3 S1 C16 107.4(2) . . ?
N3 S1 C16 104.4(2) . . ?
O4 N4 O5 123.1(5) . . ?
O4 N4 C19 118.9(5) . . ?
O5 N4 C19 118.0(5) . . ?
C1 N1 C5 117.6(5) . . ?
C1 N1 Pd1 118.9(4) . . ?
C5 N1 Pd1 123.5(4) . . ?
N1 C1 C2 122.8(6) . . ?
C3 C2 C1 118.6(6) . . ?
C4 C3 C2 118.8(6) . . ?
C5 C4 C3 119.3(6) . . ?
N1 C5 C4 122.9(6) . . ?
C10 N2 C6 118.6(5) . . ?
C10 N2 Pd1 120.1(4) . . ?
C6 N2 Pd1 121.3(4) . . ?
N2 C6 C7 122.3(5) . . ?
C8 C7 C6 119.0(6) . . ?
C9 C8 C7 119.0(6) . . ?
C8 C9 C10 118.7(6) . . ?
N2 C10 C9 122.5(6) . . ?
C12 C11 Pd1 107.4(4) . . ?
C15 C12 C13 110.6(5) . . ?
C15 C12 C11 112.7(5) . . ?
C13 C12 C11 106.6(4) . . ?
C15 C12 C14 110.1(5) . . ?
C13 C12 C14 107.2(4) . . ?
C11 C12 C14 109.5(5) . . ?
O1 C13 N3 125.5(5) . . ?
O1 C13 C12 122.8(5) . . ?
N3 C13 C12 111.6(4) . . ?
C21 C16 C17 121.9(5) . . ?
C21 C16 S1 118.2(4) . . ?
C17 C16 S1 119.9(4) . . ?
C18 C17 C16 119.2(5) . . ?
C19 C18 C17 118.2(5) . . ?
C18 C19 C20 122.9(5) . . ?
C18 C19 N4 119.4(5) . . ?
C20 C19 N4 117.8(5) . . ?
C21 C20 C19 118.4(5) . . ?
C16 C21 C20 119.4(5) . . ?
C32 Pd2 N6 89.3(2) . . ?
C32 Pd2 N7 80.0(2) . . ?
N6 Pd2 N7 169.21(17) . . ?
C32 Pd2 N5 176.8(2) . . ?
N6 Pd2 N5 87.80(17) . . ?
N7 Pd2 N5 102.88(17) . . ?
C34 N7 S2 116.7(4) . . ?
C34 N7 Pd2 116.5(3) . . ?
S2 N7 Pd2 126.6(2) . . ?
O7 S2 O8 117.2(2) . . ?
O7 S2 N7 107.5(2) . . ?
O8 S2 N7 110.8(2) . . ?
O7 S2 C37 107.4(2) . . ?
O8 S2 C37 107.8(2) . . ?
N7 S2 C37 105.5(2) . . ?
O9 N8 O10 122.7(5) . . ?
O9 N8 C40 119.0(5) . . ?
O10 N8 C40 118.3(5) . . ?
C26 N5 C22 117.1(5) . . ?
C26 N5 Pd2 123.9(4) . . ?
C22 N5 Pd2 118.8(4) . . ?
N5 C22 C23 123.0(5) . . ?
C24 C23 C22 119.3(5) . . ?
C23 C24 C25 117.7(5) . . ?
C26 C25 C24 119.4(5) . . ?
N5 C26 C25 123.4(5) . . ?
C31 N6 C27 118.3(5) . . ?
C31 N6 Pd2 118.8(4) . . ?
C27 N6 Pd2 122.7(4) . . ?
N6 C27 C28 122.3(5) . . ?
C29 C28 C27 119.0(5) . . ?
C30 C29 C28 119.4(5) . . ?
C29 C30 C31 118.8(6) . . ?
N6 C31 C30 122.2(6) . . ?
C33 C32 Pd2 111.8(3) . . ?
C35 C33 C34 106.9(4) . . ?
C35 C33 C32 110.8(5) . . ?
C34 C33 C32 108.9(4) . . ?
C35 C33 C36 110.0(5) . . ?
C34 C33 C36 109.2(4) . . ?
C32 C33 C36 111.0(4) . . ?
O6 C34 N7 124.9(5) . . ?
O6 C34 C33 121.6(5) . . ?
N7 C34 C33 113.5(4) . . ?
C38 C37 C42 121.6(5) . . ?
C38 C37 S2 118.3(4) . . ?
C42 C37 S2 120.1(4) . . ?
C37 C38 C39 119.4(5) . . ?
C40 C39 C38 118.1(5) . . ?
C39 C40 C41 123.7(5) . . ?
C39 C40 N8 117.7(5) . . ?
C41 C40 N8 118.5(5) . . ?
C40 C41 C42 117.8(5) . . ?
C41 C42 C37 119.4(5) . . ?

loop_
_geom_bond_atom_site_label_1
_geom_bond_atom_site_label_2
_geom_bond_distance
_geom_bond_site_symmetry_2
_geom_bond_publ_flag
Pd1 C11 2.012(6) . ?
Pd1 N2 2.052(5) . ?
Pd1 N3 2.058(4) . ?
Pd1 N1 2.161(5) . ?
N3 C13 1.379(7) . ?
N3 S1 1.640(5) . ?
S1 O2 1.438(4) . ?
S1 O3 1.440(4) . ?
S1 C16 1.787(5) . ?
O1 C13 1.229(6) . ?
N4 O4 1.217(6) . ?
N4 O5 1.224(7) . ?
N4 C19 1.474(7) . ?
N1 C1 1.338(7) . ?
N1 C5 1.349(7) . ?
C1 C2 1.392(8) . ?
C2 C3 1.384(9) . ?
C3 C4 1.379(9) . ?
C4 C5 1.374(8) . ?
N2 C10 1.335(7) . ?
N2 C6 1.337(7) . ?
C6 C7 1.383(8) . ?
C7 C8 1.382(8) . ?
C8 C9 1.378(9) . ?
C9 C10 1.391(8) . ?
C11 C12 1.542(7) . ?
C12 C15 1.522(7) . ?
C12 C13 1.535(7) . ?
C12 C14 1.543(7) . ?
C16 C21 1.378(7) . ?
C16 C17 1.393(8) . ?
C17 C18 1.386(7) . ?
C18 C19 1.382(8) . ?
C19 C20 1.391(8) . ?
C20 C21 1.381(7) . ?
Pd2 C32 2.005(5) . ?
Pd2 N6 2.048(5) . ?
Pd2 N7 2.061(4) . ?
Pd2 N5 2.176(4) . ?
N7 C34 1.376(7) . ?
N7 S2 1.639(4) . ?
S2 O7 1.439(4) . ?
S2 O8 1.442(4) . ?
S2 C37 1.775(5) . ?
O6 C34 1.224(6) . ?
N8 O9 1.206(6) . ?
N8 O10 1.218(7) . ?
N8 C40 1.468(7) . ?
N5 C26 1.341(6) . ?
N5 C22 1.343(7) . ?
C22 C23 1.386(8) . ?
C23 C24 1.385(8) . ?
C24 C25 1.392(8) . ?
C25 C26 1.374(8) . ?
N6 C31 1.343(7) . ?
N6 C27 1.346(7) . ?
C27 C28 1.380(8) . ?
C28 C29 1.378(8) . ?
C29 C30 1.375(8) . ?
C30 C31 1.389(8) . ?
C32 C33 1.535(7) . ?
C33 C35 1.531(7) . ?
C33 C34 1.531(7) . ?
C33 C36 1.535(7) . ?
C37 C38 1.373(7) . ?
C37 C42 1.394(8) . ?
C38 C39 1.396(7) . ?
C39 C40 1.372(8) . ?
C40 C41 1.379(8) . ?
C41 C42 1.390(8) . ?

loop_
_geom_hbond_atom_site_label_D
_geom_hbond_atom_site_label_H
_geom_hbond_atom_site_label_A
_geom_hbond_distance_DH
_geom_hbond_distance_HA
_geom_hbond_distance_DA
_geom_hbond_angle_DHA
_geom_hbond_site_symmetry_A
_geom_hbond_publ_flag
C9 H9 O8 0.95 2.54 3.207(7) 127.9 2_565 yes
C20 H20 O1 0.95 2.43 3.259(7) 145.6 1_655 yes
C20 H20 O2 0.95 2.55 3.057(6) 113.4 1_655 yes
C30 H30 O2 0.95 2.57 3.212(7) 124.9 2_566 yes
C39 H39 O6 0.95 2.39 3.163(7) 138.7 1_655 yes
C39 H39 O8 0.95 2.52 3.051(7) 115.7 1_655 yes
C42 H42 O9 0.95 2.54 3.172(7) 123.9 1_455 yes
